data_4306594
loop_
_publ_author_name
'Suman Mukhopadhyay'
'Bhaswati Ghosh Mukhopadhyay'
'M. F\'atima C. Guedes da Silva'
'Jamal Lasri'
'M. Ad\'ilia Janu\'ario Charmier'
'Armando J. L. Pombeiro'

_publ_section_title
;
PtII-Promoted [2 + 3] Cycloaddition of Azide to Cyanopyridines: Convenient
Tool toward Heterometallic Structures
;
_journal_name_full 'Inorganic Chemistry'
_journal_page_first 11334
_journal_page_last 11341
_journal_paper_doi 10.1021/ic8014223
_journal_volume 47
_journal_year 2008
_chemical_formula_moiety 'C48 H38 N10 P2 Pt'
_chemical_formula_sum 'C48 H38 N10 P2 Pt'
_chemical_formula_weight 1011.91
_chemical_name_systematic
;
 ?
;
_space_group_IT_number 2
_symmetry_cell_setting triclinic
_symmetry_space_group_name_Hall '-P 1'
_symmetry_space_group_name_H-M 'P -1'
_atom_sites_solution_hydrogens geom
_atom_sites_solution_primary direct
_atom_sites_solution_secondary difmap
_audit_creation_method SHELXL-97
_cell_angle_alpha 69.1291(10)
_cell_angle_beta 83.7270(12)
_cell_angle_gamma 81.9561(11)
_cell_formula_units_Z 1
_cell_length_a 8.3626(3)
_cell_length_b 11.6149(4)
_cell_length_c 11.6592(3)
_cell_measurement_reflns_used 5127
_cell_measurement_temperature 150(2)
_cell_measurement_theta_max 26.82
_cell_measurement_theta_min 2.94
_cell_volume 1045.59(6)
_computing_cell_refinement 'Bruker SMART'
_computing_data_collection 'Bruker SMART'
_computing_data_reduction 'Bruker SAINT'
_computing_structure_refinement 'SHELXL-97 (Sheldrick, 1997)'
_diffrn_ambient_temperature 150(2)
_diffrn_measured_fraction_theta_full 0.976
_diffrn_measured_fraction_theta_max 0.976
_diffrn_measurement_device_type 'CCD area detector'
_diffrn_measurement_method 'phi and omega scans'
_diffrn_radiation_monochromator graphite
_diffrn_radiation_source 'fine-focus sealed tube'
_diffrn_radiation_type MoK\a
_diffrn_radiation_wavelength 0.71069
_diffrn_reflns_av_R_equivalents 0.0297
_diffrn_reflns_av_sigmaI/netI 0.0399
_diffrn_reflns_limit_h_max 9
_diffrn_reflns_limit_h_min -9
_diffrn_reflns_limit_k_max 13
_diffrn_reflns_limit_k_min -13
_diffrn_reflns_limit_l_max 10
_diffrn_reflns_limit_l_min -13
_diffrn_reflns_number 8493
_diffrn_reflns_theta_full 25.02
_diffrn_reflns_theta_max 25.02
_diffrn_reflns_theta_min 2.94
_exptl_absorpt_coefficient_mu 3.481
_exptl_absorpt_correction_T_max 0.8452
_exptl_absorpt_correction_T_min 0.7682
_exptl_absorpt_correction_type multi-scan
_exptl_absorpt_process_details SADABS
_exptl_crystal_colour COLOURLESS
_exptl_crystal_density_diffrn 1.607
_exptl_crystal_density_method 'not measured'
_exptl_crystal_description PLATE
_exptl_crystal_F_000 504
_exptl_crystal_size_max 0.08
_exptl_crystal_size_mid 0.07
_exptl_crystal_size_min 0.05
_refine_diff_density_max 0.951
_refine_diff_density_min -0.483
_refine_diff_density_rms 0.095
_refine_ls_extinction_method none
_refine_ls_goodness_of_fit_ref 1.041
_refine_ls_hydrogen_treatment constr
_refine_ls_matrix_type full
_refine_ls_number_parameters 277
_refine_ls_number_reflns 3596
_refine_ls_number_restraints 0
_refine_ls_restrained_S_all 1.041
_refine_ls_R_factor_all 0.0264
_refine_ls_R_factor_gt 0.0259
_refine_ls_shift/su_max 0.000
_refine_ls_shift/su_mean 0.000
_refine_ls_structure_factor_coef Fsqd
_refine_ls_weighting_details 'calc w=1/[\s^2^(Fo^2^)+(0.0329P)^2^+0.0000P] where P=(Fo^2^+2Fc^2^)/3'
_refine_ls_weighting_scheme calc
_refine_ls_wR_factor_gt 0.0576
_refine_ls_wR_factor_ref 0.0579
_reflns_number_gt 3571
_reflns_number_total 3596
_reflns_threshold_expression >2sigma(I)
_cod_data_source_file ic8014223_si_001_1.cif
_cod_data_source_block comp3b
_cod_depositor_comments
;
The following automatic conversions were performed:
'_symmetry_cell_setting' value 'TRICLINIC' changed to 'triclinic'
according to '/home/saulius/struct/CIF-dictionaries/cif_core.dic'
dictionary named 'cif_core.dic' version 2.4.1 from
2010-06-29.

'_exptl_absorpt_correction_type' value 'MULTI-SCAN' changed
to 'multi-scan' according to
'/home/saulius/struct/CIF-dictionaries/cif_core.dic' dictionary named
'cif_core.dic' version 2.4.1 from 2010-06-29.

Automatic conversion script
Id: cif_fix_enum 1527 2010-12-29 10:47:43Z saulius 
;
_cod_original_sg_symbol_Hall -P1
_cod_database_code 4306594

loop_
_symmetry_equiv_pos_as_xyz
'x, y, z'
'-x, -y, -z'

loop_
_atom_site_label
_atom_site_type_symbol
_atom_site_fract_x
_atom_site_fract_y
_atom_site_fract_z
_atom_site_U_iso_or_equiv
_atom_site_adp_type
_atom_site_occupancy
_atom_site_symmetry_multiplicity
_atom_site_calc_flag
_atom_site_refinement_flags
_atom_site_disorder_assembly
_atom_site_disorder_group
C1 C -0.0692(4) 0.1450(4) 0.2704(3) 0.0304(8) Uani 1 1 d . . .
C2 C -0.1488(4) 0.2325(4) 0.3283(4) 0.0329(9) Uani 1 1 d . . .
C3 C -0.2424(5) 0.3363(4) 0.2613(4) 0.0414(10) Uani 1 1 d . . .
H3 H -0.2536 0.3487 0.1774 0.050 Uiso 1 1 calc R . .
N4 N -0.3200(4) 0.4224(4) 0.3075(4) 0.0503(9) Uani 1 1 d . . .
C5 C -0.3030(5) 0.3988(4) 0.4271(4) 0.0463(11) Uani 1 1 d . . .
H5 H -0.3590 0.4557 0.4631 0.056 Uiso 1 1 calc R . .
C6 C -0.2141(5) 0.3022(4) 0.4981(4) 0.0388(10) Uani 1 1 d . . .
H6 H -0.2029 0.2933 0.5811 0.047 Uiso 1 1 calc R . .
C7 C -0.1364(5) 0.2130(4) 0.4501(4) 0.0383(9) Uani 1 1 d . . .
H7 H -0.0763 0.1406 0.5008 0.046 Uiso 1 1 calc R . .
C101 C 0.2154(4) 0.2435(3) -0.0289(3) 0.0283(8) Uani 1 1 d . . .
C102 C 0.3339(4) 0.1655(4) 0.0455(4) 0.0363(9) Uani 1 1 d . . .
H102 H 0.3550 0.0814 0.0504 0.044 Uiso 1 1 calc R . .
C103 C 0.4214(5) 0.2094(4) 0.1124(4) 0.0437(10) Uani 1 1 d . . .
H103 H 0.5057 0.1566 0.1600 0.052 Uiso 1 1 calc R . .
C104 C 0.3863(5) 0.3296(4) 0.1099(4) 0.0440(10) Uani 1 1 d . . .
H104 H 0.4458 0.3594 0.1565 0.053 Uiso 1 1 calc R . .
C105 C 0.2666(5) 0.4062(4) 0.0408(4) 0.0480(11) Uani 1 1 d . . .
H105 H 0.2415 0.4884 0.0412 0.058 Uiso 1 1 calc R . .
C106 C 0.1808(5) 0.3651(4) -0.0301(4) 0.0357(9) Uani 1 1 d . . .
H106 H 0.0990 0.4196 -0.0792 0.043 Uiso 1 1 calc R . .
C111 C 0.2492(4) 0.1671(3) -0.2437(3) 0.0259(8) Uani 1 1 d . . .
C112 C 0.4137(4) 0.1401(4) -0.2306(4) 0.0382(9) Uani 1 1 d . . .
H112 H 0.4566 0.1370 -0.1573 0.046 Uiso 1 1 calc R . .
C113 C 0.5168(5) 0.1173(4) -0.3234(4) 0.0488(11) Uani 1 1 d . . .
H113 H 0.6297 0.0976 -0.3131 0.059 Uiso 1 1 calc R . .
C114 C 0.4557(5) 0.1233(4) -0.4306(4) 0.0465(11) Uani 1 1 d . . .
H114 H 0.5267 0.1081 -0.4943 0.056 Uiso 1 1 calc R . .
C115 C 0.2931(5) 0.1511(4) -0.4458(4) 0.0418(10) Uani 1 1 d . . .
H115 H 0.2513 0.1557 -0.5201 0.050 Uiso 1 1 calc R . .
C116 C 0.1897(4) 0.1725(4) -0.3525(4) 0.0364(9) Uani 1 1 d . . .
H116 H 0.0768 0.1910 -0.3630 0.044 Uiso 1 1 calc R . .
C121 C -0.0477(4) 0.3047(3) -0.1926(3) 0.0260(8) Uani 1 1 d . . .
C122 C -0.2102(4) 0.2936(3) -0.1520(3) 0.0280(8) Uani 1 1 d . . .
H122 H -0.2397 0.2225 -0.0857 0.034 Uiso 1 1 calc R . .
C123 C -0.3282(4) 0.3873(4) -0.2093(4) 0.0360(9) Uani 1 1 d . . .
H123 H -0.4390 0.3797 -0.1827 0.043 Uiso 1 1 calc R . .
C124 C -0.2850(5) 0.4912(4) -0.3046(4) 0.0386(10) Uani 1 1 d . . .
H124 H -0.3661 0.5551 -0.3433 0.046 Uiso 1 1 calc R . .
C125 C -0.1246(5) 0.5026(4) -0.3438(4) 0.0375(9) Uani 1 1 d . . .
H125 H -0.0951 0.5748 -0.4088 0.045 Uiso 1 1 calc R . .
C126 C -0.0059(5) 0.4086(4) -0.2881(4) 0.0342(9) Uani 1 1 d . . .
H126 H 0.1045 0.4161 -0.3162 0.041 Uiso 1 1 calc R . .
N1 N -0.1110(3) 0.1423(3) 0.1638(3) 0.0315(7) Uani 1 1 d . . .
N11 N -0.0091(3) 0.0500(3) 0.1477(3) 0.0281(7) Uani 1 1 d . . .
N12 N 0.0893(4) -0.0016(3) 0.2382(3) 0.0357(7) Uani 1 1 d . . .
N13 N 0.0543(4) 0.0581(3) 0.3179(3) 0.0343(7) Uani 1 1 d . . .
P1 P 0.10699(10) 0.18310(8) -0.11827(8) 0.02342(19) Uani 1 1 d . . .
Pt1 Pt 0.0000 0.0000 0.0000 0.02239(8) Uani 1 2 d S . .

loop_
_atom_site_aniso_label
_atom_site_aniso_U_11
_atom_site_aniso_U_22
_atom_site_aniso_U_33
_atom_site_aniso_U_23
_atom_site_aniso_U_13
_atom_site_aniso_U_12
C1 0.0328(19) 0.041(2) 0.0199(19) -0.0116(17) -0.0023(15) -0.0067(16)
C2 0.0278(18) 0.042(2) 0.033(2) -0.0170(19) 0.0006(16) -0.0085(16)
C3 0.035(2) 0.062(3) 0.033(2) -0.024(2) -0.0094(17) 0.0051(19)
N4 0.048(2) 0.057(2) 0.053(3) -0.030(2) -0.0070(18) 0.0070(17)
C5 0.042(2) 0.064(3) 0.047(3) -0.040(3) 0.005(2) -0.006(2)
C6 0.036(2) 0.064(3) 0.030(2) -0.032(2) -0.0015(17) -0.0076(19)
C7 0.041(2) 0.048(2) 0.032(2) -0.022(2) -0.0033(17) -0.0056(18)
C101 0.0276(18) 0.036(2) 0.025(2) -0.0145(17) -0.0049(15) -0.0053(15)
C102 0.036(2) 0.045(2) 0.035(2) -0.019(2) -0.0101(17) -0.0056(17)
C103 0.036(2) 0.063(3) 0.038(3) -0.022(2) -0.0155(18) -0.0020(19)
C104 0.041(2) 0.061(3) 0.046(3) -0.032(2) -0.0122(19) -0.011(2)
C105 0.061(3) 0.048(3) 0.051(3) -0.033(2) -0.017(2) -0.005(2)
C106 0.038(2) 0.037(2) 0.037(2) -0.0178(19) -0.0137(17) 0.0006(17)
C111 0.0269(17) 0.0278(19) 0.025(2) -0.0106(16) -0.0010(14) -0.0053(14)
C112 0.031(2) 0.047(2) 0.038(2) -0.017(2) -0.0058(17) 0.0008(17)
C113 0.032(2) 0.063(3) 0.046(3) -0.016(2) 0.0023(19) 0.0012(19)
C114 0.039(2) 0.056(3) 0.046(3) -0.025(2) 0.011(2) -0.0022(19)
C115 0.047(2) 0.053(3) 0.030(2) -0.020(2) 0.0027(18) -0.0096(19)
C116 0.0269(18) 0.053(3) 0.035(2) -0.022(2) -0.0002(16) -0.0059(17)
C121 0.0296(18) 0.032(2) 0.0227(19) -0.0170(17) -0.0084(14) 0.0005(14)
C122 0.0283(18) 0.035(2) 0.026(2) -0.0161(17) -0.0048(15) -0.0017(15)
C123 0.0308(19) 0.047(2) 0.039(2) -0.025(2) -0.0057(17) 0.0005(17)
C124 0.044(2) 0.041(2) 0.039(2) -0.025(2) -0.0204(19) 0.0125(18)
C125 0.054(2) 0.031(2) 0.027(2) -0.0099(18) -0.0090(18) -0.0008(18)
C126 0.037(2) 0.036(2) 0.031(2) -0.0127(19) -0.0066(16) -0.0018(16)
N1 0.0327(16) 0.0379(18) 0.0270(18) -0.0156(15) -0.0027(13) -0.0022(13)
N11 0.0310(15) 0.0347(17) 0.0203(16) -0.0101(14) -0.0041(12) -0.0060(13)
N12 0.0385(17) 0.045(2) 0.0280(19) -0.0176(16) -0.0076(14) -0.0018(14)
N13 0.0389(17) 0.0446(19) 0.0264(18) -0.0210(16) -0.0085(14) 0.0014(14)
P1 0.0237(4) 0.0298(5) 0.0204(5) -0.0120(4) -0.0035(3) -0.0043(3)
Pt1 0.02361(11) 0.02988(12) 0.01812(12) -0.01275(9) -0.00366(7) -0.00367(7)

loop_
_atom_type_symbol
_atom_type_description
_atom_type_scat_dispersion_real
_atom_type_scat_dispersion_imag
_atom_type_scat_source
C C 0.0033 0.0016 'International Tables Vol C Tables 4.2.6.8 and 6.1.1.4'
H H 0.0000 0.0000 'International Tables Vol C Tables 4.2.6.8 and 6.1.1.4'
N N 0.0061 0.0033 'International Tables Vol C Tables 4.2.6.8 and 6.1.1.4'
P P 0.1023 0.0942 'International Tables Vol C Tables 4.2.6.8 and 6.1.1.4'
Pt Pt -1.7033 8.3905 'International Tables Vol C Tables 4.2.6.8 and 6.1.1.4'

loop_
_geom_angle_atom_site_label_1
_geom_angle_atom_site_label_2
_geom_angle_atom_site_label_3
_geom_angle
_geom_angle_site_symmetry_1
_geom_angle_site_symmetry_3
_geom_angle_publ_flag
N1 C1 N13 112.5(3) . . ?
N1 C1 C2 123.4(3) . . ?
N13 C1 C2 124.1(3) . . ?
C3 C2 C7 117.9(4) . . ?
C3 C2 C1 120.1(4) . . ?
C7 C2 C1 122.0(4) . . ?
N4 C3 C2 124.0(4) . . ?
N4 C3 H3 118.0 . . ?
C2 C3 H3 118.0 . . ?
C5 N4 C3 115.5(4) . . ?
C6 C5 N4 124.7(4) . . ?
C6 C5 H5 117.7 . . ?
N4 C5 H5 117.7 . . ?
C5 C6 C7 119.4(4) . . ?
C5 C6 H6 120.3 . . ?
C7 C6 H6 120.3 . . ?
C2 C7 C6 118.5(4) . . ?
C2 C7 H7 120.8 . . ?
C6 C7 H7 120.8 . . ?
C102 C101 C106 118.8(3) . . ?
C102 C101 P1 119.1(3) . . ?
C106 C101 P1 122.1(3) . . ?
C103 C102 C101 120.5(4) . . ?
C103 C102 H102 119.7 . . ?
C101 C102 H102 119.7 . . ?
C104 C103 C102 120.0(4) . . ?
C104 C103 H103 120.0 . . ?
C102 C103 H103 120.0 . . ?
C105 C104 C103 120.3(4) . . ?
C105 C104 H104 119.9 . . ?
C103 C104 H104 119.9 . . ?
C104 C105 C106 120.7(4) . . ?
C104 C105 H105 119.7 . . ?
C106 C105 H105 119.7 . . ?
C105 C106 C101 119.7(4) . . ?
C105 C106 H106 120.1 . . ?
C101 C106 H106 120.1 . . ?
C112 C111 C116 118.6(3) . . ?
C112 C111 P1 122.0(3) . . ?
C116 C111 P1 119.3(3) . . ?
C111 C112 C113 120.6(4) . . ?
C111 C112 H112 119.7 . . ?
C113 C112 H112 119.7 . . ?
C114 C113 C112 120.0(4) . . ?
C114 C113 H113 120.0 . . ?
C112 C113 H113 120.0 . . ?
C115 C114 C113 120.2(4) . . ?
C115 C114 H114 119.9 . . ?
C113 C114 H114 119.9 . . ?
C114 C115 C116 119.8(4) . . ?
C114 C115 H115 120.1 . . ?
C116 C115 H115 120.1 . . ?
C115 C116 C111 120.8(4) . . ?
C115 C116 H116 119.6 . . ?
C111 C116 H116 119.6 . . ?
C126 C121 C122 119.8(3) . . ?
C126 C121 P1 120.4(3) . . ?
C122 C121 P1 119.9(3) . . ?
C123 C122 C121 119.6(4) . . ?
C123 C122 H122 120.2 . . ?
C121 C122 H122 120.2 . . ?
C124 C123 C122 120.1(4) . . ?
C124 C123 H123 119.9 . . ?
C122 C123 H123 119.9 . . ?
C125 C124 C123 120.2(4) . . ?
C125 C124 H124 119.9 . . ?
C123 C124 H124 119.9 . . ?
C124 C125 C126 120.0(4) . . ?
C124 C125 H125 120.0 . . ?
C126 C125 H125 120.0 . . ?
C121 C126 C125 120.2(4) . . ?
C121 C126 H126 119.9 . . ?
C125 C126 H126 119.9 . . ?
N11 N1 C1 102.5(3) . . ?
N12 N11 N1 112.4(3) . . ?
N12 N11 Pt1 124.0(2) . . ?
N1 N11 Pt1 123.6(2) . . ?
N11 N12 N13 107.8(3) . . ?
N12 N13 C1 104.7(3) . . ?
C121 P1 C101 106.90(16) . . ?
C121 P1 C111 104.86(17) . . ?
C101 P1 C111 106.21(15) . . ?
C121 P1 Pt1 112.26(12) . . ?
C101 P1 Pt1 112.75(13) . . ?
C111 P1 Pt1 113.28(11) . . ?
N11 Pt1 N11 180.0(2) 2 . ?
N11 Pt1 P1 89.49(9) 2 2 ?
N11 Pt1 P1 90.51(9) . 2 ?
N11 Pt1 P1 90.51(9) 2 . ?
N11 Pt1 P1 89.49(9) . . ?
P1 Pt1 P1 180.00(3) 2 . ?

loop_
_geom_bond_atom_site_label_1
_geom_bond_atom_site_label_2
_geom_bond_distance
_geom_bond_site_symmetry_2
_geom_bond_publ_flag
C1 N1 1.339(5) . ?
C1 N13 1.352(5) . ?
C1 C2 1.460(5) . ?
C2 C3 1.369(6) . ?
C2 C7 1.369(5) . ?
C3 N4 1.355(5) . ?
C3 H3 0.9500 . ?
N4 C5 1.341(6) . ?
C5 C6 1.317(6) . ?
C5 H5 0.9500 . ?
C6 C7 1.398(5) . ?
C6 H6 0.9500 . ?
C7 H7 0.9500 . ?
C101 C102 1.390(5) . ?
C101 C106 1.397(5) . ?
C101 P1 1.818(3) . ?
C102 C103 1.386(5) . ?
C102 H102 0.9500 . ?
C103 C104 1.376(6) . ?
C103 H103 0.9500 . ?
C104 C105 1.364(6) . ?
C104 H104 0.9500 . ?
C105 C106 1.390(5) . ?
C105 H105 0.9500 . ?
C106 H106 0.9500 . ?
C111 C112 1.381(5) . ?
C111 C116 1.390(5) . ?
C111 P1 1.827(3) . ?
C112 C113 1.386(6) . ?
C112 H112 0.9500 . ?
C113 C114 1.377(6) . ?
C113 H113 0.9500 . ?
C114 C115 1.369(6) . ?
C114 H114 0.9500 . ?
C115 C116 1.386(5) . ?
C115 H115 0.9500 . ?
C116 H116 0.9500 . ?
C121 C126 1.376(5) . ?
C121 C122 1.397(5) . ?
C121 P1 1.811(4) . ?
C122 C123 1.389(5) . ?
C122 H122 0.9500 . ?
C123 C124 1.379(6) . ?
C123 H123 0.9500 . ?
C124 C125 1.378(6) . ?
C124 H124 0.9500 . ?
C125 C126 1.390(6) . ?
C125 H125 0.9500 . ?
C126 H126 0.9500 . ?
N1 N11 1.328(4) . ?
N11 N12 1.323(4) . ?
N11 Pt1 1.995(3) . ?
N12 N13 1.332(4) . ?
P1 Pt1 2.3234(9) . ?
Pt1 N11 1.995(3) 2 ?
Pt1 P1 2.3234(9) 2 ?
